data_7209480
loop_
_publ_author_name
'Bluhm, K.'
'Park, C.-H.'

_publ_section_title
;
 Synthese und Kristallstruktur von Triblei-DiphosphatoBorat-Phosphat, eine
 Verbindung mit einem ((P O4)2 B P O4)6- - Anion
;
_journal_name_full
;
Zeitschrift fuer Naturforschung, Teil B. Anorganische Chemie, Organische
 Chemie (42,1987-)
;
_journal_page_first 1617
_journal_page_last 1622
_journal_volume 50
_journal_year 1995
_chemical_formula_sum 'B Ba3 O12 P3'
_chemical_name_systematic 'Ba3 (((P O4)2 B) (P O4))'
_space_group_IT_number 73
_symmetry_space_group_name_Hall '-I 2b 2c'
_symmetry_space_group_name_H-M 'I b c a'
_cell_angle_alpha 90
_cell_angle_beta 90
_cell_angle_gamma 90
_cell_formula_units_Z 8
_cell_length_a 7.0656
_cell_length_b 14.268
_cell_length_c 22.159
_cell_volume 2233.893
_citation_journal_id_ASTM ZNBSEN
_cod_data_source_file boron0-1_72.cif
_cod_data_source_block B1Ba3O12P3
_cod_original_formula_sum 'B1 Ba3 O12 P3'
_cod_database_code 7209480

loop_
_symmetry_equiv_pos_as_xyz
x,y,z
-x,-y+1/2,z
x,-y,-z+1/2
-x,y+1/2,-z+1/2
-x,-y,-z
x,y-1/2,-z
-x,y,z-1/2
x,-y-1/2,z-1/2
x+1/2,y+1/2,z+1/2
-x+1/2,-y+1,z+1/2
x+1/2,-y+1/2,-z+1
-x+1/2,y+1,-z+1
-x+1/2,-y+1/2,-z+1/2
x+1/2,y,-z+1/2
-x+1/2,y+1/2,z
x+1/2,-y,z

loop_
_atom_site_label
_atom_site_type_symbol
_atom_site_fract_x
_atom_site_fract_y
_atom_site_fract_z
_atom_site_occupancy
_atom_site_U_iso_or_equiv
B1 B+3 0.5 0.25 0.0832 1 0.0
Ba1 Ba+2 0.15253 0.11414 0.176 1 0.0
O5 O-2 0.2269 0.4483 0.1214 1 0.0
O4 O-2 0.4999 0.3353 0.1179 1 0.0
P2 P+5 0.3356 0.37735 0.15963 1 0.0
O1 O-2 0.329 0.2493 0.0463 1 0.0
O3 O-2 0.4459 0.426 0.2092 1 0.0
Ba2 Ba+2 0.25 -0.06918 0 1 0.0
O6 O-2 0.2051 0.3011 0.1818 1 0.0
O2 O-2 0.1 0.1159 0.0282 1 0.0
P1 P+5 0.25 0.17603 0 1 0.0
